data_7134401
loop_
_publ_author_name
'Liu, Yu-Chao'
'Cao, Dun-Xu'
'Ban, Qi-Yang'
'Ma, Wen-Jie'
'Xiao, Bin'

_publ_section_title
;
 Catalytic acceptorless dehydrogenation of alcohols using cobalt(i) pincer
 complexes supported by a P--GeH--P ligand
;
_journal_issue 38
_journal_name_full 'Chemical Communications'
_journal_page_first 6917
_journal_page_last 6920
_journal_paper_doi 10.1039/D5CC01050K
_journal_volume 61
_journal_year 2025
_chemical_formula_moiety 'C16 H13 N O'
_chemical_formula_sum 'C16 H13 N O'
_chemical_formula_weight 235.27
_space_group_crystal_system triclinic
_space_group_IT_number 2
_space_group_name_Hall '-P 1'
_space_group_name_H-M_alt 'P -1'
_atom_sites_solution_hydrogens geom
_atom_sites_solution_primary dual
_audit_block_doi 10.5517/ccdc.csd.cc2mfxnn
_audit_creation_date 2024-06-24
_audit_creation_method
;
Olex2 1.5
(compiled 2024.02.16 svn.r378c4104 for OlexSys, GUI svn.r6928)
;
_audit_update_record
;
2025-03-27 deposited with the CCDC.	2025-04-03 downloaded from the CCDC.
;
_cell_angle_alpha 116.604(5)
_cell_angle_beta 95.399(5)
_cell_angle_gamma 96.893(5)
_cell_formula_units_Z 2
_cell_length_a 5.6306(7)
_cell_length_b 10.8781(14)
_cell_length_c 11.2166(16)
_cell_measurement_reflns_used 1831
_cell_measurement_temperature 170.00
_cell_measurement_theta_max 54.602
_cell_measurement_theta_min 3.890
_cell_volume 601.32(14)
_computing_cell_refinement 'SAINT V8.40B (?, 2016)'
_computing_data_reduction 'SAINT V8.40B (?, 2016)'
_computing_molecular_graphics 'Olex2 1.5 (Dolomanov et al., 2009)'
_computing_publication_material 'Olex2 1.5 (Dolomanov et al., 2009)'
_computing_structure_refinement 'SHELXL 2018/3 (Sheldrick, 2015)'
_computing_structure_solution 'SHELXT 2018/2 (Sheldrick, 2018)'
_diffrn_ambient_temperature 170.00
_diffrn_measured_fraction_theta_full 0.990
_diffrn_measured_fraction_theta_max 0.986
_diffrn_measurement_device_type 'Bruker D8 Venture'
_diffrn_measurement_method '\f and \w scans'
_diffrn_radiation_type GaK\a
_diffrn_radiation_wavelength 1.34139
_diffrn_reflns_av_R_equivalents 0.0858
_diffrn_reflns_av_unetI/netI 0.0925
_diffrn_reflns_Laue_measured_fraction_full 0.990
_diffrn_reflns_Laue_measured_fraction_max 0.986
_diffrn_reflns_limit_h_max 6
_diffrn_reflns_limit_h_min -6
_diffrn_reflns_limit_k_max 12
_diffrn_reflns_limit_k_min -13
_diffrn_reflns_limit_l_max 13
_diffrn_reflns_limit_l_min -13
_diffrn_reflns_number 6029
_diffrn_reflns_point_group_measured_fraction_full 0.990
_diffrn_reflns_point_group_measured_fraction_max 0.986
_diffrn_reflns_theta_full 53.594
_diffrn_reflns_theta_max 54.916
_diffrn_reflns_theta_min 3.889
_diffrn_source_current 2.86
_diffrn_source_power 0.1995994
_diffrn_source_voltage 69.79
_diffrn_standards_number 0
_exptl_absorpt_coefficient_mu 0.408
_exptl_absorpt_correction_T_max 0.7508
_exptl_absorpt_correction_T_min 0.4583
_exptl_absorpt_correction_type multi-scan
_exptl_absorpt_process_details
;
SADABS-2016/2 (Bruker,2016/2) was used for absorption correction.
wR2(int) was 0.1659 before and 0.0800 after correction.
The Ratio of minimum to maximum transmission is 0.6104.
The \l/2 correction factor is Not present.
;
_exptl_crystal_colour colourless
_exptl_crystal_colour_primary colourless
_exptl_crystal_density_diffrn 1.299
_exptl_crystal_description block
_exptl_crystal_F_000 248
_exptl_crystal_size_max 0.17
_exptl_crystal_size_mid 0.17
_exptl_crystal_size_min 0.05
_refine_diff_density_max 0.294
_refine_diff_density_min -0.277
_refine_diff_density_rms 0.071
_refine_ls_extinction_coef 0.031(7)
_refine_ls_extinction_expression Fc^*^=kFc[1+0.001xFc^2^\l^3^/sin(2\q)]^-1/4^
_refine_ls_extinction_method 'SHELXL-2018/3 (Sheldrick 2018)'
_refine_ls_goodness_of_fit_ref 1.042
_refine_ls_hydrogen_treatment constr
_refine_ls_matrix_type full
_refine_ls_number_parameters 164
_refine_ls_number_reflns 2259
_refine_ls_number_restraints 0
_refine_ls_restrained_S_all 1.042
_refine_ls_R_factor_all 0.1353
_refine_ls_R_factor_gt 0.0761
_refine_ls_shift/su_max 0.000
_refine_ls_shift/su_mean 0.000
_refine_ls_structure_factor_coef Fsqd
_refine_ls_weighting_details 'w=1/[\s^2^(Fo^2^)+(0.1173P)^2^+0.1025P] where P=(Fo^2^+2Fc^2^)/3'
_refine_ls_weighting_scheme calc
_refine_ls_wR_factor_gt 0.1882
_refine_ls_wR_factor_ref 0.2341
_reflns_Friedel_coverage 0.000
_reflns_number_gt 1300
_reflns_number_total 2259
_reflns_threshold_expression 'I > 2\s(I)'
_cod_data_source_file d5cc01050k2.cif
_cod_data_source_block 240624lyc
_cod_depositor_comments 'Adding full bibliography for 7134401--7134405.cif.'
_cod_database_code 7134401
_shelx_shelxl_version_number 2018/3
_shelx_space_group_comment
;
The symmetry employed for this shelxl refinement is uniquely defined
by the following loop, which should always be used as a source of
symmetry information in preference to the above space-group names.
They are only intended as comments.
;
_shelx_estimated_absorpt_t_max 0.980
_shelx_estimated_absorpt_t_min 0.934
_olex2_refinement_description
;
1. Fixed Uiso
 At 1.2 times of:
  All C(H) groups, All C(H,H) groups, All N(H) groups
2.a Secondary CH2 refined with riding coordinates:
 C10(H10A,H10B)
2.b Aromatic/amide H refined with riding coordinates:
 N1(H1), C2(H2), C3(H3), C4(H4), C5(H5), C7(H7), C12(H12), C13(H13), C14(H14),
 C15(H15), C16(H16)
;
_olex2_submission_special_instructions 'No special instructions were received'

loop_
_space_group_symop_operation_xyz
'x, y, z'
'-x, -y, -z'

loop_
_atom_site_label
_atom_site_type_symbol
_atom_site_fract_x
_atom_site_fract_y
_atom_site_fract_z
_atom_site_U_iso_or_equiv
_atom_site_adp_type
_atom_site_occupancy
_atom_site_site_symmetry_order
_atom_site_calc_flag
_atom_site_refinement_flags_posn
_atom_site_refinement_flags_adp
_atom_site_refinement_flags_occupancy
_atom_site_disorder_assembly
_atom_site_disorder_group
O1 O 0.0955(3) 0.4798(2) 0.6481(2) 0.0430(7) Uani 1 1 d . . . . .
N1 N 0.2158(4) 0.3862(3) 0.4426(2) 0.0355(7) Uani 1 1 d . . . . .
H1 H 0.108723 0.423931 0.414204 0.043 Uiso 1 1 calc R U . . .
C1 C 0.3554(5) 0.3084(3) 0.3509(3) 0.0385(8) Uani 1 1 d . . . . .
C2 C 0.3200(6) 0.2889(3) 0.2190(3) 0.0451(9) Uani 1 1 d . . . . .
H2 H 0.198972 0.328510 0.190670 0.054 Uiso 1 1 calc R U . . .
C3 C 0.4619(6) 0.2116(4) 0.1289(4) 0.0560(10) Uani 1 1 d . . . . .
H3 H 0.437532 0.197557 0.038382 0.067 Uiso 1 1 calc R U . . .
C4 C 0.6397(7) 0.1546(4) 0.1706(4) 0.0620(11) Uani 1 1 d . . . . .
H4 H 0.736860 0.101979 0.108383 0.074 Uiso 1 1 calc R U . . .
C5 C 0.6768(6) 0.1735(4) 0.3017(4) 0.0566(11) Uani 1 1 d . . . . .
H5 H 0.799656 0.134516 0.329405 0.068 Uiso 1 1 calc R U . . .
C6 C 0.5317(5) 0.2511(3) 0.3949(3) 0.0418(8) Uani 1 1 d . . . . .
C7 C 0.5554(5) 0.2735(3) 0.5318(4) 0.0455(9) Uani 1 1 d . . . . .
H7 H 0.676210 0.235732 0.562778 0.055 Uiso 1 1 calc R U . . .
C8 C 0.4120(5) 0.3465(3) 0.6193(3) 0.0406(8) Uani 1 1 d . . . . .
C9 C 0.2309(5) 0.4091(3) 0.5732(3) 0.0361(8) Uani 1 1 d . . . . .
C10 C 0.4266(5) 0.3691(4) 0.7613(3) 0.0476(9) Uani 1 1 d . . . . .
H10A H 0.434938 0.469868 0.821763 0.057 Uiso 1 1 calc R U . . .
H10B H 0.579088 0.343310 0.786746 0.057 Uiso 1 1 calc R U . . .
C11 C 0.2152(5) 0.2864(4) 0.7854(3) 0.0443(9) Uani 1 1 d . . . . .
C12 C 0.1244(6) 0.3450(4) 0.9060(3) 0.0558(10) Uani 1 1 d . . . . .
H12 H 0.193973 0.437488 0.972842 0.067 Uiso 1 1 calc R U . . .
C13 C -0.0664(6) 0.2705(5) 0.9303(4) 0.0641(11) Uani 1 1 d . . . . .
H13 H -0.125114 0.312753 1.013580 0.077 Uiso 1 1 calc R U . . .
C14 C -0.1712(6) 0.1368(4) 0.8359(4) 0.0565(10) Uani 1 1 d . . . . .
H14 H -0.301338 0.086011 0.852888 0.068 Uiso 1 1 calc R U . . .
C15 C -0.0826(6) 0.0775(4) 0.7147(4) 0.0605(11) Uani 1 1 d . . . . .
H15 H -0.153740 -0.014772 0.648055 0.073 Uiso 1 1 calc R U . . .
C16 C 0.1085(6) 0.1511(4) 0.6897(4) 0.0530(10) Uani 1 1 d . . . . .
H16 H 0.166819 0.108536 0.606323 0.064 Uiso 1 1 calc R U . . .

loop_
_atom_site_aniso_label
_atom_site_aniso_U_11
_atom_site_aniso_U_22
_atom_site_aniso_U_33
_atom_site_aniso_U_23
_atom_site_aniso_U_13
_atom_site_aniso_U_12
O1 0.0373(12) 0.0555(15) 0.0423(13) 0.0257(11) 0.0153(10) 0.0107(10)
N1 0.0283(12) 0.0452(16) 0.0375(15) 0.0216(12) 0.0110(10) 0.0088(11)
C1 0.0297(15) 0.0336(17) 0.052(2) 0.0181(15) 0.0176(13) 0.0020(13)
C2 0.0437(18) 0.045(2) 0.047(2) 0.0208(17) 0.0195(15) 0.0013(15)
C3 0.056(2) 0.050(2) 0.058(2) 0.0195(19) 0.0292(17) 0.0022(18)
C4 0.058(2) 0.043(2) 0.078(3) 0.018(2) 0.040(2) 0.0052(17)
C5 0.0414(18) 0.039(2) 0.096(3) 0.033(2) 0.0322(19) 0.0118(15)
C6 0.0301(15) 0.0373(18) 0.063(2) 0.0267(17) 0.0162(14) 0.0031(13)
C7 0.0301(16) 0.043(2) 0.074(3) 0.0364(19) 0.0103(15) 0.0048(14)
C8 0.0278(15) 0.0450(19) 0.053(2) 0.0284(16) 0.0037(13) -0.0020(13)
C9 0.0254(14) 0.0404(18) 0.0418(19) 0.0201(15) 0.0063(12) -0.0016(13)
C10 0.0359(16) 0.058(2) 0.053(2) 0.0345(18) -0.0060(14) -0.0023(15)
C11 0.0353(16) 0.054(2) 0.053(2) 0.0368(19) -0.0015(14) 0.0013(15)
C12 0.057(2) 0.069(3) 0.040(2) 0.0296(19) -0.0004(16) -0.0067(18)
C13 0.056(2) 0.093(3) 0.048(2) 0.041(2) 0.0073(17) -0.001(2)
C14 0.047(2) 0.065(3) 0.070(3) 0.043(2) 0.0132(18) 0.0018(18)
C15 0.055(2) 0.048(2) 0.084(3) 0.034(2) 0.019(2) 0.0037(17)
C16 0.0457(19) 0.050(2) 0.073(3) 0.035(2) 0.0206(17) 0.0078(16)

loop_
_atom_type_symbol
_atom_type_description
_atom_type_scat_dispersion_real
_atom_type_scat_dispersion_imag
_atom_type_scat_source
C C 0.0137 0.0067 'International Tables Vol C Tables 4.2.6.8 and 6.1.1.4'
H H 0.0000 0.0000 'International Tables Vol C Tables 4.2.6.8 and 6.1.1.4'
N N 0.0241 0.0134 'International Tables Vol C Tables 4.2.6.8 and 6.1.1.4'
O O 0.0389 0.0241 'International Tables Vol C Tables 4.2.6.8 and 6.1.1.4'

loop_
_geom_angle_atom_site_label_1
_geom_angle_atom_site_label_2
_geom_angle_atom_site_label_3
_geom_angle
_geom_angle_site_symmetry_1
_geom_angle_site_symmetry_3
_geom_angle_publ_flag
C1 N1 H1 117.3 . . ?
C9 N1 H1 117.3 . . ?
C9 N1 C1 125.4(3) . . ?
N1 C1 C2 120.4(3) . . ?
N1 C1 C6 118.3(3) . . ?
C2 C1 C6 121.2(3) . . ?
C1 C2 H2 120.2 . . ?
C3 C2 C1 119.7(3) . . ?
C3 C2 H2 120.2 . . ?
C2 C3 H3 119.9 . . ?
C2 C3 C4 120.1(4) . . ?
C4 C3 H3 119.9 . . ?
C3 C4 H4 119.7 . . ?
C5 C4 C3 120.7(3) . . ?
C5 C4 H4 119.7 . . ?
C4 C5 H5 120.0 . . ?
C4 C5 C6 120.0(3) . . ?
C6 C5 H5 120.0 . . ?
C1 C6 C5 118.3(3) . . ?
C1 C6 C7 118.2(3) . . ?
C5 C6 C7 123.5(3) . . ?
C6 C7 H7 118.6 . . ?
C8 C7 C6 122.7(3) . . ?
C8 C7 H7 118.6 . . ?
C7 C8 C9 118.8(3) . . ?
C7 C8 C10 124.4(3) . . ?
C9 C8 C10 116.9(3) . . ?
O1 C9 N1 120.8(3) . . ?
O1 C9 C8 122.7(3) . . ?
N1 C9 C8 116.5(3) . . ?
C8 C10 H10A 108.6 . . ?
C8 C10 H10B 108.6 . . ?
C8 C10 C11 114.5(3) . . ?
H10A C10 H10B 107.6 . . ?
C11 C10 H10A 108.6 . . ?
C11 C10 H10B 108.6 . . ?
C12 C11 C10 120.3(3) . . ?
C16 C11 C10 121.8(3) . . ?
C16 C11 C12 117.9(3) . . ?
C11 C12 H12 119.5 . . ?
C13 C12 C11 121.1(4) . . ?
C13 C12 H12 119.5 . . ?
C12 C13 H13 119.5 . . ?
C14 C13 C12 120.9(4) . . ?
C14 C13 H13 119.5 . . ?
C13 C14 H14 120.8 . . ?
C13 C14 C15 118.4(3) . . ?
C15 C14 H14 120.8 . . ?
C14 C15 H15 119.5 . . ?
C16 C15 C14 121.0(4) . . ?
C16 C15 H15 119.5 . . ?
C11 C16 H16 119.7 . . ?
C15 C16 C11 120.6(3) . . ?
C15 C16 H16 119.7 . . ?

loop_
_geom_bond_atom_site_label_1
_geom_bond_atom_site_label_2
_geom_bond_distance
_geom_bond_site_symmetry_2
_geom_bond_publ_flag
O1 C9 1.249(3) . ?
N1 H1 0.8800 . ?
N1 C1 1.387(3) . ?
N1 C9 1.363(4) . ?
C1 C2 1.388(4) . ?
C1 C6 1.396(4) . ?
C2 H2 0.9500 . ?
C2 C3 1.386(4) . ?
C3 H3 0.9500 . ?
C3 C4 1.388(5) . ?
C4 H4 0.9500 . ?
C4 C5 1.382(6) . ?
C5 H5 0.9500 . ?
C5 C6 1.417(4) . ?
C6 C7 1.433(5) . ?
C7 H7 0.9500 . ?
C7 C8 1.360(4) . ?
C8 C9 1.467(4) . ?
C8 C10 1.492(4) . ?
C10 H10A 0.9900 . ?
C10 H10B 0.9900 . ?
C10 C11 1.523(4) . ?
C11 C12 1.391(5) . ?
C11 C16 1.389(5) . ?
C12 H12 0.9500 . ?
C12 C13 1.389(5) . ?
C13 H13 0.9500 . ?
C13 C14 1.372(5) . ?
C14 H14 0.9500 . ?
C14 C15 1.390(5) . ?
C15 H15 0.9500 . ?
C15 C16 1.389(4) . ?
C16 H16 0.9500 . ?

loop_
_geom_torsion_atom_site_label_1
_geom_torsion_atom_site_label_2
_geom_torsion_atom_site_label_3
_geom_torsion_atom_site_label_4
_geom_torsion
_geom_torsion_site_symmetry_1
_geom_torsion_site_symmetry_2
_geom_torsion_site_symmetry_3
_geom_torsion_site_symmetry_4
_geom_torsion_publ_flag
N1 C1 C2 C3 179.6(3) . . . . ?
N1 C1 C6 C5 -179.0(3) . . . . ?
N1 C1 C6 C7 1.3(4) . . . . ?
C1 N1 C9 O1 -179.3(2) . . . . ?
C1 N1 C9 C8 0.6(4) . . . . ?
C1 C2 C3 C4 -0.4(5) . . . . ?
C1 C6 C7 C8 0.7(4) . . . . ?
C2 C1 C6 C5 0.7(4) . . . . ?
C2 C1 C6 C7 -179.0(3) . . . . ?
C2 C3 C4 C5 0.3(5) . . . . ?
C3 C4 C5 C6 0.4(5) . . . . ?
C4 C5 C6 C1 -0.9(5) . . . . ?
C4 C5 C6 C7 178.8(3) . . . . ?
C5 C6 C7 C8 -179.0(3) . . . . ?
C6 C1 C2 C3 -0.1(4) . . . . ?
C6 C7 C8 C9 -2.1(4) . . . . ?
C6 C7 C8 C10 178.4(3) . . . . ?
C7 C8 C9 O1 -178.7(3) . . . . ?
C7 C8 C9 N1 1.5(4) . . . . ?
C7 C8 C10 C11 -108.0(3) . . . . ?
C8 C10 C11 C12 -143.3(3) . . . . ?
C8 C10 C11 C16 37.3(4) . . . . ?
C9 N1 C1 C2 178.3(3) . . . . ?
C9 N1 C1 C6 -2.0(4) . . . . ?
C9 C8 C10 C11 72.4(4) . . . . ?
C10 C8 C9 O1 0.9(4) . . . . ?
C10 C8 C9 N1 -179.0(3) . . . . ?
C10 C11 C12 C13 -179.2(3) . . . . ?
C10 C11 C16 C15 179.3(3) . . . . ?
C11 C12 C13 C14 -0.1(6) . . . . ?
C12 C11 C16 C15 -0.1(5) . . . . ?
C12 C13 C14 C15 -0.2(6) . . . . ?
C13 C14 C15 C16 0.3(5) . . . . ?
C14 C15 C16 C11 -0.2(6) . . . . ?
C16 C11 C12 C13 0.2(5) . . . . ?
